data_1540064
loop_
_publ_author_name
'Hazen, R.M.'
'Finger, L.W.'
'Agrawal, D.K.'
'Perrotta, J.'
'McKinstry, H.A.'

_publ_section_title
;
 High-temperature crystal chemistry of sodium zirconium phosphate (NZP)
;
_journal_name_full 'Journal of Materials Research'
_journal_page_first 329
_journal_page_last 337
_journal_volume 2
_journal_year 1987
_chemical_formula_sum 'Na1.1 O12 P2.89 Si0.11 Zr2'
_chemical_name_systematic 'Na1.1 Zr2 P2.89 Si.11 O12'
_space_group_IT_number 167
_symmetry_space_group_name_Hall '-R 3 2"c'
_symmetry_space_group_name_H-M 'R -3 c :H'
_cell_angle_alpha 90
_cell_angle_beta 90
_cell_angle_gamma 120
_cell_formula_units_Z 6
_cell_length_a 8.809
_cell_length_b 8.809
_cell_length_c 22.929
_cell_volume 1540.881
_citation_journal_id_ASTM JMREEE
_cod_data_source_file Hazen_JMREEE_1987_1859.cif
_cod_data_source_block Na1.1O12P2.89Si0.11Zr2
_cod_database_code 1540064

loop_
_symmetry_equiv_pos_as_xyz
x,y,z
-y,x-y,z
-x+y,-x,z
y,x,-z+1/2
-x,-x+y,-z+1/2
x-y,-y,-z+1/2
-x,-y,-z
y,-x+y,-z
x-y,x,-z
-y,-x,z-1/2
x,x-y,z-1/2
-x+y,y,z-1/2
x+2/3,y+1/3,z+1/3
-y+2/3,x-y+1/3,z+1/3
-x+y+2/3,-x+1/3,z+1/3
y+2/3,x+1/3,-z+5/6
-x+2/3,-x+y+1/3,-z+5/6
x-y+2/3,-y+1/3,-z+5/6
-x+2/3,-y+1/3,-z+1/3
y+2/3,-x+y+1/3,-z+1/3
x-y+2/3,x+1/3,-z+1/3
-y+2/3,-x+1/3,z-1/6
x+2/3,x-y+1/3,z-1/6
-x+y+2/3,y+1/3,z-1/6
x+1/3,y+2/3,z+2/3
-y+1/3,x-y+2/3,z+2/3
-x+y+1/3,-x+2/3,z+2/3
y+1/3,x+2/3,-z+7/6
-x+1/3,-x+y+2/3,-z+7/6
x-y+1/3,-y+2/3,-z+7/6
-x+1/3,-y+2/3,-z+2/3
y+1/3,-x+y+2/3,-z+2/3
x-y+1/3,x+2/3,-z+2/3
-y+1/3,-x+2/3,z+1/6
x+1/3,x-y+2/3,z+1/6
-x+y+1/3,y+2/3,z+1/6

loop_
_atom_site_label
_atom_site_type_symbol
_atom_site_fract_x
_atom_site_fract_y
_atom_site_fract_z
_atom_site_occupancy
_atom_site_U_iso_or_equiv
P1 P+5 0.29073 0 0.25 0.963 0.0
Na1 Na+1 0 0 0 1 0.0
O2 O-2 0.1952 0.17103 0.08851 1 0.0
Zr1 Zr+4 0 0 0.1462 1 0.0
Na2 Na+1 0.037 0.341 0.096 0.024 0.0
O1 O-2 0.18189 -0.02123 0.19573 1 0.0
Si1 Si+4 0.29073 0 0.25 0.037 0.0
